data_2019798
loop_
_publ_author_name
'Connor, Lauren E.'
'Delori, Amit'
'Hutchison, Ian B.'
'Nic Daeid, Niamh'
'Sutcliffe, Oliver B.'
'Oswald, Iain D. H.'

_publ_section_title
;
 The ecstasy and the agony; compression studies of
 3,4-methylenedioxymethamphetamine (MDMA)
;
_journal_issue 1
_journal_name_full 'Acta Crystallographica Section B Structural Science, Crystal Engineering and Materials'
_journal_paper_doi 10.1107/S2052520614026389
_journal_volume 71
_journal_year 2015
_chemical_formula_moiety 'C11 H16 N O2, Cl'
_chemical_formula_sum 'C11 H16 Cl N O2'
_chemical_formula_weight 229.71
_space_group_IT_number 29
_symmetry_cell_setting orthorhombic
_symmetry_space_group_name_Hall 'P 2c -2ac'
_symmetry_space_group_name_H-M 'P c a 21'
_atom_sites_solution_hydrogens difmap
_atom_sites_solution_primary direct
_cell_angle_alpha 90
_cell_angle_beta 90
_cell_angle_gamma 90
_cell_formula_units_Z 4
_cell_length_a 8.3242(4)
_cell_length_b 6.8403(3)
_cell_length_c 16.447(2)
_cell_measurement_reflns_used 2087
_cell_measurement_temperature 293
_cell_measurement_theta_max 23
_cell_measurement_theta_min 4
_cell_volume 936.49(13)
_computing_cell_refinement 'Apex2 (Bruker AXS, 2006)'
_computing_data_collection 'Apex2 (Bruker AXS, 2006)'
_computing_data_reduction 'Apex2 (Bruker AXS, 2006)'
_computing_molecular_graphics 'CAMERON (Watkin et al., 1996)'
_computing_publication_material 'CRYSTALS (Betteridge et al., 2003)'
_computing_structure_refinement 'CRYSTALS (Betteridge et al., 2003)'
_computing_structure_solution 'SIR92 (Altomare et al., 1994)'
_diffrn_ambient_temperature 293
_diffrn_measured_fraction_theta_full 0.434
_diffrn_measured_fraction_theta_max 0.395
_diffrn_measurement_device Area
_diffrn_measurement_device_type 'Bruker Kappa Apex2'
_diffrn_measurement_method \w
_diffrn_radiation_monochromator graphite
_diffrn_radiation_type 'Mo K\a'
_diffrn_radiation_wavelength 0.71073
_diffrn_reflns_av_R_equivalents 0.036
_diffrn_reflns_limit_h_max 9
_diffrn_reflns_limit_h_min -9
_diffrn_reflns_limit_k_max 7
_diffrn_reflns_limit_k_min -7
_diffrn_reflns_limit_l_max 6
_diffrn_reflns_limit_l_min -5
_diffrn_reflns_number 4137
_diffrn_reflns_theta_full 17.494
_diffrn_reflns_theta_max 23.325
_diffrn_reflns_theta_min 3.856
_diffrn_standards_number 0
_exptl_absorpt_coefficient_mu 0.384
_exptl_absorpt_correction_T_max 0.96
_exptl_absorpt_correction_T_min 0.92
_exptl_absorpt_correction_type multi-scan
_exptl_absorpt_process_details 'SADABS (Siemens, 1996)'
_exptl_crystal_colour colourless
_exptl_crystal_density_diffrn 1.629
_exptl_crystal_density_method 'not measured'
_exptl_crystal_description block
_exptl_crystal_F_000 488
_exptl_crystal_size_max 0.200
_exptl_crystal_size_mid 0.100
_exptl_crystal_size_min 0.0500
_refine_diff_density_max 0.22
_refine_diff_density_min -0.21
_refine_ls_abs_structure_details 'Flack (1983), 7 Friedel-pairs'
_refine_ls_abs_structure_Flack -0.10(14)
_refine_ls_extinction_method None
_refine_ls_goodness_of_fit_ref 1.0191
_refine_ls_hydrogen_treatment mixed
_refine_ls_matrix_type full
_refine_ls_number_parameters 86
_refine_ls_number_reflns 478
_refine_ls_number_restraints 56
_refine_ls_R_factor_all 0.0294
_refine_ls_R_factor_gt 0.0255
_refine_ls_shift/su_max 0.0016072
_refine_ls_shift/su_mean 0.0003370
_refine_ls_structure_factor_coef Fsqd
_refine_ls_weighting_details
;
 Method= Modified Sheldrick
 w=1/[\s^2^(F^2^) + ( 0.02P)^2^ + 0.99P]
 ,where P=(max(Fo^2^,0) + 2Fc^2^)/3
;
_refine_ls_weighting_scheme calc
_refine_ls_wR_factor_all 0.0583
_refine_ls_wR_factor_gt 0.0573
_refine_ls_wR_factor_ref 0.0583
_reflns_number_gt 441
_reflns_number_total 486
_reflns_threshold_expression I>2.0\s(I)
_cod_data_source_file ps5039sup1.cif
_cod_data_source_block 6
_cod_original_cell_volume 936.48(13)
_cod_original_sg_symbol_H-M 'P c a 21 '
_cod_database_code 2019798
_cod_database_fobs_code 2019798

loop_
_symmetry_equiv_pos_as_xyz
x,y,z
-x+1/2,y,z+1/2
x+1/2,-y,z
-x,-y,z+1/2

loop_
_atom_site_type_symbol
_atom_site_label
_atom_site_fract_x
_atom_site_fract_y
_atom_site_fract_z
_atom_site_U_iso_or_equiv
_atom_site_adp_type
_atom_site_occupancy
_atom_site_disorder_group
C C1 0.5144(5) -0.1222(7) 0.5535(5) 0.0211(8) Uiso 1.0000 .
C C2 0.5733(5) 0.0659(6) 0.5622(7) 0.0229(9) Uiso 1.0000 .
C C3 0.5325(4) 0.1603(6) 0.6338(8) 0.0213(9) Uiso 1.0000 .
C C4 0.4433(4) 0.0760(6) 0.6955(7) 0.0198(8) Uiso 1.0000 .
C C5 0.3844(4) -0.1180(7) 0.6843(8) 0.0211(9) Uiso 1.0000 .
C C6 0.4222(4) -0.2056(6) 0.6139(7) 0.0199(8) Uiso 1.0000 .
C C71 0.455(2) -0.430(2) 0.5132(14) 0.0194(19) Uiso 0.45(4) 2
C C70 0.4792(15) -0.4264(17) 0.5239(14) 0.0229(15) Uiso 0.55(4) 1
C C8 0.4084(4) 0.1739(6) 0.7748(8) 0.0237(9) Uiso 1.0000 .
C C9 0.2284(5) 0.2229(6) 0.7744(9) 0.0232(8) Uiso 1.0000 .
C C10 0.1869(4) 0.3889(6) 0.7203(8) 0.0252(10) Uiso 1.0000 .
C C11 0.1800(5) 0.1161(6) 0.9201(8) 0.0260(10) Uiso 1.0000 .
O O20 0.3634(14) -0.3836(11) 0.5865(10) 0.0203(13) Uiso 0.55(4) 1
O O21 0.3922(18) -0.3982(12) 0.5933(13) 0.016(2) Uiso 0.45(4) 2
O O10 0.5136(18) -0.2399(12) 0.4860(7) 0.0222(13) Uiso 0.55(4) 1
O O11 0.5499(19) -0.2569(14) 0.4939(9) 0.018(2) Uiso 0.45(4) 2
N N1 0.1829(4) 0.2777(5) 0.8631(7) 0.0239(8) Uiso 1.0000 .
Cl Cl1 0.32488(11) 0.67632(13) 0.8795(3) 0.0289 Uani 1.0000 .
H H21 0.6386 0.1265 0.5221 0.0276 Uiso 1.0000 .
H H31 0.5670 0.2916 0.6408 0.0253 Uiso 1.0000 .
H H51 0.3208 -0.1819 0.7242 0.0251 Uiso 1.0000 .
H H711 0.5200 -0.5443 0.5120 0.0238 Uiso 0.45(4) 2
H H712 0.3698 -0.4430 0.4754 0.0238 Uiso 0.45(4) 2
H H701 0.5737 -0.4813 0.5469 0.0270 Uiso 0.55(4) 1
H H702 0.4355 -0.5146 0.4852 0.0270 Uiso 0.55(4) 1
H H81 0.4333 0.0887 0.8186 0.0287 Uiso 1.0000 .
H H82 0.4700 0.2902 0.7795 0.0287 Uiso 1.0000 .
H H91 0.1693 0.1104 0.7586 0.0282 Uiso 1.0000 .
H H101 0.0746 0.4130 0.7228 0.0301 Uiso 1.0000 .
H H102 0.2435 0.5027 0.7368 0.0301 Uiso 1.0000 .
H H103 0.2161 0.3563 0.6662 0.0301 Uiso 1.0000 .
H H111 0.1509 0.1631 0.9724 0.0309 Uiso 1.0000 .
H H112 0.2830 0.0567 0.9227 0.0309 Uiso 1.0000 .
H H113 0.1032 0.0226 0.9024 0.0309 Uiso 1.0000 .
H H11 0.251(3) 0.373(3) 0.8812(17) 0.0285 Uiso 1.0000 .
H H12 0.087(2) 0.329(3) 0.8624(17) 0.0285 Uiso 1.0000 .

loop_
_atom_site_aniso_label
_atom_site_aniso_U_11
_atom_site_aniso_U_22
_atom_site_aniso_U_33
_atom_site_aniso_U_12
_atom_site_aniso_U_13
_atom_site_aniso_U_23
Cl1 0.0296(5) 0.0218(5) 0.035(5) -0.0049(4) 0.0006(11) 0.0005(12)

loop_
_atom_type_symbol
_atom_type_scat_Cromer_Mann_a1
_atom_type_scat_Cromer_Mann_a2
_atom_type_scat_Cromer_Mann_a3
_atom_type_scat_Cromer_Mann_a4
_atom_type_scat_Cromer_Mann_b1
_atom_type_scat_Cromer_Mann_b2
_atom_type_scat_Cromer_Mann_b3
_atom_type_scat_Cromer_Mann_b4
_atom_type_scat_Cromer_Mann_c
_atom_type_scat_dispersion_real
_atom_type_scat_dispersion_imag
_atom_type_scat_source
C 2.3100 1.0200 1.5886 0.8650 20.8439 10.2075 0.5687 51.6512 0.2156 0.0033 0.0016 'International Tables Vol C 4.2.6.8 and 6.1.1.4'
H 0.4930 0.3229 0.1402 0.0408 10.5109 26.1257 3.1424 57.7998 0.0030 0.0000 0.0000 'International Tables Vol C 4.2.6.8 and 6.1.1.4'
N 12.2126 3.1322 2.0125 1.1663 0.0057 9.8933 28.9975 0.5826 -11.5290 0.0061 0.0033 'International Tables Vol C 4.2.6.8 and 6.1.1.4'
O 3.0485 2.2868 1.5463 0.8670 13.2771 5.7011 0.3239 32.9089 0.2508 0.0106 0.0060 'International Tables Vol C 4.2.6.8 and 6.1.1.4'
Cl 11.4604 7.1964 6.2556 1.6455 0.0104 1.1662 18.5194 47.7784 -9.5574 0.1484 0.1585 'International Tables Vol C 4.2.6.8 and 6.1.1.4'

loop_
_geom_angle_atom_site_label_1
_geom_angle_atom_site_label_2
_geom_angle_atom_site_label_3
_geom_angle
_geom_angle_publ_flag
C2 C1 C6 120.5(7) yes
C2 C1 O10 129.1(8) yes
C6 C1 O10 109.7(6) yes
C1 C2 C3 115.7(7) yes
C1 C2 H21 122.4 no
C3 C2 H21 121.8 no
C2 C3 C4 124.1(5) yes
C2 C3 H31 118.0 no
C4 C3 H31 117.8 no
C3 C4 C5 118.5(10) yes
C3 C4 C8 123.9(5) yes
C5 C4 C8 117.6(9) yes
C4 C5 C6 116.5(9) yes
C4 C5 H51 122.0 no
C6 C5 H51 121.5 no
C1 C6 C5 124.6(5) yes
C1 C6 O20 109.0(9) yes
C5 C6 O20 126.2(8) yes
O21 C71 O11 106.0(14) yes
O21 C71 H711 110.7 no
O11 C71 H711 111.0 no
O21 C71 H712 109.9 no
O11 C71 H712 109.8 no
H711 C71 H712 109.5 no
O20 C70 O10 105.1(10) yes
O20 C70 H701 110.5 no
O10 C70 H701 110.9 no
O20 C70 H702 110.6 no
O10 C70 H702 110.3 no
H701 C70 H702 109.5 no
C4 C8 C9 106.5(8) yes
C4 C8 H81 110.2 no
C9 C8 H81 110.4 no
C4 C8 H82 110.0 no
C9 C8 H82 110.1 no
H81 C8 H82 109.5 no
C8 C9 C10 113.4(7) yes
C8 C9 N1 106.7(9) yes
C10 C9 N1 108.8(5) yes
C8 C9 H91 109.2 no
C10 C9 H91 109.5 no
N1 C9 H91 109.1 no
C9 C10 H101 109.7 no
C9 C10 H102 109.9 no
H101 C10 H102 109.5 no
C9 C10 H103 108.9 no
H101 C10 H103 109.5 no
H102 C10 H103 109.5 no
N1 C11 H111 109.4 no
N1 C11 H112 110.0 no
H111 C11 H112 109.5 no
N1 C11 H113 109.1 no
H111 C11 H113 109.5 no
H112 C11 H113 109.5 no
C70 O20 C6 100.1(12) yes
C71 O21 C6 107.7(15) yes
C70 O10 C1 99.8(12) yes
C71 O11 C1 105.8(11) yes
C9 N1 C11 115.3(6) yes
C9 N1 H11 109.2(15) no
C11 N1 H11 110.0(15) no
C9 N1 H12 107.9(16) no
C11 N1 H12 107.4(14) no
H11 N1 H12 106.6(16) no

loop_
_geom_bond_atom_site_label_1
_geom_bond_atom_site_label_2
_geom_bond_distance
_geom_bond_publ_flag
C1 C2 1.385(6) yes
C1 C6 1.379(12) yes
C1 O10 1.371(9) yes
C2 C3 1.385(15) yes
C2 H21 0.950 no
C3 C4 1.383(13) yes
C3 H31 0.950 no
C4 C5 1.427(7) yes
C4 C8 1.494(14) yes
C5 C6 1.341(16) yes
C5 H51 0.950 no
C6 O20 1.387(7) yes
C71 O21 1.434(9) yes
C71 O11 1.456(8) yes
C71 H711 0.950 no
C71 H712 0.950 no
C70 O20 1.440(9) yes
C70 O10 1.449(8) yes
C70 H701 0.950 no
C70 H702 0.950 no
C8 C9 1.536(5) yes
C8 H81 0.950 no
C8 H82 0.950 no
C9 C10 1.483(13) yes
C9 N1 1.552(16) yes
C9 H91 0.950 no
C10 H101 0.950 no
C10 H102 0.950 no
C10 H103 0.950 no
C11 N1 1.449(12) yes
C11 H111 0.950 no
C11 H112 0.950 no
C11 H113 0.950 no
N1 H11 0.911(17) no
N1 H12 0.874(17) no

loop_
_geom_hbond_atom_site_label_D
_geom_hbond_atom_site_label_H
_geom_hbond_atom_site_label_A
_geom_hbond_site_symmetry_A
_geom_hbond_distance_DH
_geom_hbond_distance_HA
_geom_hbond_distance_DA
_geom_hbond_angle_DHA
_geom_hbond_publ_flag
C9 H91 C4 3_455 0.950 2.498 3.391(12) 156.59(18) yes
C11 H111 C2 2_555 0.950 2.472 3.167(12) 130.0(3) yes
C11 H113 O10 2_555 0.950 2.462 3.115(12) 125.9(3) yes
